data_4307773
loop_
_publ_author_name
'Wayne Ouellette'
'Bruce S. Hudson'
'Jon Zubieta'

_publ_contact_author_address
;Department of Chemistry
111 College Place
Syracuse University
Syracuse, NY 13244    
;
_publ_contact_author_name 'Jon Zubieta'
_publ_section_title
;
Hydrothermal and Structural Chemistry of the Zinc(II)- and
Cadmium(II)-1,2,4-Triazolate Systems
;
_journal_name_full 'Inorganic Chemistry'
_journal_page_first 4887
_journal_page_last 4904
_journal_paper_doi 10.1021/ic062269a
_journal_volume 46
_journal_year 2007
_chemical_formula_sum 'C H1.5 N1.5 O2.5 S0.5 Zn'
_chemical_formula_weight 155.94
_chemical_name_systematic
; 
 ? 
;
_space_group_IT_number 62
_symmetry_cell_setting orthorhombic
_symmetry_space_group_name_Hall '-P 2ac 2n'
_symmetry_space_group_name_H-M 'P n m a'
_atom_sites_solution_hydrogens geom
_atom_sites_solution_primary direct
_atom_sites_solution_secondary difmap
_audit_creation_method SHELXL-97
_cell_angle_alpha 90.00
_cell_angle_beta 90.00
_cell_angle_gamma 90.00
_cell_formula_units_Z 8
_cell_length_a 7.3183(4)
_cell_length_b 6.8119(4)
_cell_length_c 13.7846(7)
_cell_measurement_reflns_used 906
_cell_measurement_temperature 90(2)
_cell_measurement_theta_max 28.26
_cell_measurement_theta_min 3.15
_cell_volume 687.18(7)
_computing_cell_refinement 'Bruker SMART'
_computing_data_collection 'Bruker SMART'
_computing_data_reduction 'Bruker SAINT'
_computing_molecular_graphics 'Bruker SHELXTL'
_computing_publication_material 'Bruker SHELXTL'
_computing_structure_refinement 'SHELXL-97 (Sheldrick, 1997)'
_computing_structure_solution 'SHELXS-97 (Sheldrick, 1990)'
_diffrn_ambient_temperature 90(2)
_diffrn_detector_area_resol_mean 512
_diffrn_measured_fraction_theta_full 0.997
_diffrn_measured_fraction_theta_max 0.997
_diffrn_measurement_device_type 'APEX CCD area detector'
_diffrn_measurement_method 'Phi and omega scans'
_diffrn_radiation_monochromator graphite
_diffrn_radiation_probe x-ray
_diffrn_radiation_type MoK\a
_diffrn_radiation_wavelength 0.71073
_diffrn_reflns_av_R_equivalents 0.0252
_diffrn_reflns_av_sigmaI/netI 0.0156
_diffrn_reflns_limit_h_max 9
_diffrn_reflns_limit_h_min -9
_diffrn_reflns_limit_k_max 9
_diffrn_reflns_limit_k_min -9
_diffrn_reflns_limit_l_max 17
_diffrn_reflns_limit_l_min -18
_diffrn_reflns_number 6787
_diffrn_reflns_theta_full 28.26
_diffrn_reflns_theta_max 28.26
_diffrn_reflns_theta_min 3.15
_diffrn_source 'fine-focus sealed tube'
_diffrn_standards_decay_% 0.001
_exptl_absorpt_coefficient_mu 7.275
_exptl_absorpt_correction_T_max 0.2535
_exptl_absorpt_correction_T_min 0.1218
_exptl_absorpt_correction_type multi-scan
_exptl_absorpt_process_details 'SADABS SHELXL-97 (SHELDRICK, 1997)'
_exptl_crystal_colour colorless
_exptl_crystal_density_diffrn 3.015
_exptl_crystal_density_method 'not measured'
_exptl_crystal_description block
_exptl_crystal_F_000 608
_exptl_crystal_size_max 0.50
_exptl_crystal_size_mid 0.40
_exptl_crystal_size_min 0.26
_refine_diff_density_max 0.627
_refine_diff_density_min -1.231
_refine_diff_density_rms 0.206
_refine_ls_extinction_method none
_refine_ls_goodness_of_fit_ref 1.263
_refine_ls_hydrogen_treatment constr
_refine_ls_matrix_type full
_refine_ls_number_parameters 73
_refine_ls_number_reflns 919
_refine_ls_number_restraints 0
_refine_ls_restrained_S_all 1.263
_refine_ls_R_factor_all 0.0254
_refine_ls_R_factor_gt 0.0250
_refine_ls_shift/su_max 0.001
_refine_ls_shift/su_mean 0.000
_refine_ls_structure_factor_coef Fsqd
_refine_ls_weighting_details 'calc w=1/[\s^2^(Fo^2^)+(0.0352P)^2^+0.7136P] where P=(Fo^2^+2Fc^2^)/3'
_refine_ls_weighting_scheme calc
_refine_ls_wR_factor_gt 0.0624
_refine_ls_wR_factor_ref 0.0627
_reflns_number_gt 906
_reflns_number_total 919
_reflns_threshold_expression >2sigma(I)
_cod_data_source_file ic062269a-file002_04.cif
_cod_data_source_block Compound_4_[Zn2(trz)(OH)(SO4)]
_cod_depositor_comments
;
The following automatic conversions were performed:
'_symmetry_cell_setting' value 'Orthorhombic' changed to 'orthorhombic'
according to '/home/saulius/struct/CIF-dictionaries/cif_core.dic'
dictionary named 'cif_core.dic' version 2.4.1 from 2010-06-29.

Automatic conversion script
Id: cif_fix_enum 1527 2010-12-29 10:47:43Z saulius 
;
_cod_original_formula_sum 'C H1.50 N1.50 O2.50 S0.50 Zn'
_cod_database_code 4307773

loop_
_symmetry_equiv_pos_as_xyz
'x, y, z'
'-x+1/2, -y, z+1/2'
'-x, y+1/2, -z'
'x+1/2, -y+1/2, -z+1/2'
'-x, -y, -z'
'x-1/2, y, -z-1/2'
'x, -y-1/2, z'
'-x-1/2, y-1/2, z-1/2'

loop_
_atom_site_label
_atom_site_type_symbol
_atom_site_fract_x
_atom_site_fract_y
_atom_site_fract_z
_atom_site_U_iso_or_equiv
_atom_site_adp_type
_atom_site_occupancy
_atom_site_symmetry_multiplicity
_atom_site_calc_flag
_atom_site_refinement_flags
_atom_site_disorder_assembly
_atom_site_disorder_group
Zn1 Zn 0.81737(5) 0.2500 0.41376(2) 0.00690(13) Uani 1 2 d S . .
Zn2 Zn 0.5000 0.0000 0.5000 0.00596(13) Uani 1 2 d S . .
S1 S 0.87207(9) -0.2500 0.42970(5) 0.00463(16) Uani 1 2 d S . .
O1 O 0.6489(3) 0.2500 0.52646(16) 0.0057(4) Uani 1 2 d S . .
H1 H 0.709(7) 0.2500 0.569(3) 0.013(11) Uiso 1 2 d S . .
O2 O 0.7532(2) -0.0743(2) 0.41574(10) 0.0072(3) Uani 1 1 d . . .
O3 O 1.0216(3) -0.2500 0.36039(16) 0.0080(4) Uani 1 2 d S . .
O4 O 0.9387(3) -0.2500 0.53152(16) 0.0086(4) Uani 1 2 d S . .
N1 N 0.4195(2) 0.1487(2) 0.37540(13) 0.0064(3) Uani 1 1 d . . .
N2 N 0.3420(4) 0.2500 0.22866(18) 0.0070(5) Uani 1 2 d S . .
C1 C 0.3728(3) 0.0942(3) 0.28702(15) 0.0079(4) Uani 1 1 d . . .
H1A H 0.3621 -0.0386 0.2668 0.009 Uiso 1 1 calc R . .

loop_
_atom_site_aniso_label
_atom_site_aniso_U_11
_atom_site_aniso_U_22
_atom_site_aniso_U_33
_atom_site_aniso_U_23
_atom_site_aniso_U_13
_atom_site_aniso_U_12
Zn1 0.0052(2) 0.0118(2) 0.00370(19) 0.000 0.00050(11) 0.000
Zn2 0.0075(2) 0.0050(2) 0.00533(19) 0.00132(10) -0.00142(11) -0.00146(11)
S1 0.0040(3) 0.0052(3) 0.0047(3) 0.000 0.0001(2) 0.000
O1 0.0046(9) 0.0070(9) 0.0054(9) 0.000 -0.0012(8) 0.000
O2 0.0075(7) 0.0050(7) 0.0090(7) 0.0008(5) 0.0010(5) 0.0015(6)
O3 0.0055(9) 0.0112(10) 0.0073(10) 0.000 0.0022(8) 0.000
O4 0.0066(10) 0.0141(10) 0.0052(9) 0.000 -0.0005(8) 0.000
N1 0.0074(8) 0.0046(8) 0.0073(8) -0.0002(6) 0.0005(6) 0.0004(6)
N2 0.0085(11) 0.0071(11) 0.0054(11) 0.000 -0.0007(9) 0.000
C1 0.0096(10) 0.0073(9) 0.0067(9) 0.0002(7) -0.0019(7) 0.0000(7)

loop_
_atom_type_symbol
_atom_type_description
_atom_type_scat_dispersion_real
_atom_type_scat_dispersion_imag
_atom_type_scat_source
C C 0.0033 0.0016 'International Tables Vol C Tables 4.2.6.8 and 6.1.1.4'
H H 0.0000 0.0000 'International Tables Vol C Tables 4.2.6.8 and 6.1.1.4'
N N 0.0061 0.0033 'International Tables Vol C Tables 4.2.6.8 and 6.1.1.4'
O O 0.0106 0.0060 'International Tables Vol C Tables 4.2.6.8 and 6.1.1.4'
S S 0.1246 0.1234 'International Tables Vol C Tables 4.2.6.8 and 6.1.1.4'
Zn Zn 0.2839 1.4301 'International Tables Vol C Tables 4.2.6.8 and 6.1.1.4'

loop_
_geom_angle_atom_site_label_1
_geom_angle_atom_site_label_2
_geom_angle_atom_site_label_3
_geom_angle
_geom_angle_site_symmetry_1
_geom_angle_site_symmetry_3
_geom_angle_publ_flag
O4 Zn1 N2 107.66(10) 5_756 6_656 ?
O4 Zn1 O1 105.53(9) 5_756 . ?
N2 Zn1 O1 146.82(11) 6_656 . ?
O4 Zn1 O2 100.77(4) 5_756 7_565 ?
N2 Zn1 O2 91.78(4) 6_656 7_565 ?
O1 Zn1 O2 82.03(4) . 7_565 ?
O4 Zn1 O2 100.77(4) 5_756 . ?
N2 Zn1 O2 91.78(4) 6_656 . ?
O1 Zn1 O2 82.03(4) . . ?
O2 Zn1 O2 155.96(8) 7_565 . ?
O4 Zn1 Zn2 122.56(5) 5_756 . ?
N2 Zn1 Zn2 116.63(6) 6_656 . ?
O1 Zn1 Zn2 40.34(4) . . ?
O2 Zn1 Zn2 112.02(4) 7_565 . ?
O2 Zn1 Zn2 46.04(4) . . ?
O4 Zn1 Zn2 122.55(5) 5_756 3_656 ?
N2 Zn1 Zn2 116.63(6) 6_656 3_656 ?
O1 Zn1 Zn2 40.33(4) . 3_656 ?
O2 Zn1 Zn2 46.04(4) 7_565 3_656 ?
O2 Zn1 Zn2 112.02(4) . 3_656 ?
Zn2 Zn1 Zn2 66.264(8) . 3_656 ?
O1 Zn2 O1 180.0 5_656 . ?
O1 Zn2 N1 96.14(7) 5_656 . ?
O1 Zn2 N1 83.86(7) . . ?
O1 Zn2 N1 83.86(7) 5_656 5_656 ?
O1 Zn2 N1 96.14(7) . 5_656 ?
N1 Zn2 N1 180.0 . 5_656 ?
O1 Zn2 O2 99.15(7) 5_656 . ?
O1 Zn2 O2 80.85(7) . . ?
N1 Zn2 O2 85.19(6) . . ?
N1 Zn2 O2 94.81(6) 5_656 . ?
O1 Zn2 O2 80.85(7) 5_656 5_656 ?
O1 Zn2 O2 99.15(7) . 5_656 ?
N1 Zn2 O2 94.81(6) . 5_656 ?
N1 Zn2 O2 85.19(6) 5_656 5_656 ?
O2 Zn2 O2 179.998(1) . 5_656 ?
O1 Zn2 Zn1 141.33(6) 5_656 . ?
O1 Zn2 Zn1 38.67(6) . . ?
N1 Zn2 Zn1 68.26(5) . . ?
N1 Zn2 Zn1 111.74(5) 5_656 . ?
O2 Zn2 Zn1 46.41(4) . . ?
O2 Zn2 Zn1 133.59(4) 5_656 . ?
O1 Zn2 Zn1 38.67(6) 5_656 5_656 ?
O1 Zn2 Zn1 141.33(6) . 5_656 ?
N1 Zn2 Zn1 111.74(5) . 5_656 ?
N1 Zn2 Zn1 68.26(5) 5_656 5_656 ?
O2 Zn2 Zn1 133.59(4) . 5_656 ?
O2 Zn2 Zn1 46.41(4) 5_656 5_656 ?
Zn1 Zn2 Zn1 180.0 . 5_656 ?
O3 S1 O4 111.97(13) . . ?
O3 S1 O2 110.76(8) . . ?
O4 S1 O2 108.25(8) . . ?
O3 S1 O2 110.76(8) . 7 ?
O4 S1 O2 108.25(8) . 7 ?
O2 S1 O2 106.66(12) . 7 ?
Zn1 O1 Zn2 100.99(7) . 3_656 ?
Zn1 O1 Zn2 100.99(7) . . ?
Zn2 O1 Zn2 111.98(10) 3_656 . ?
Zn1 O1 H1 105(4) . . ?
Zn2 O1 H1 117.4(13) 3_656 . ?
Zn2 O1 H1 117.4(13) . . ?
S1 O2 Zn2 126.55(9) . . ?
S1 O2 Zn1 131.67(9) . . ?
Zn2 O2 Zn1 87.55(5) . . ?
S1 O4 Zn1 132.06(14) . 5_756 ?
C1 N1 N1 106.34(11) . 7_565 ?
C1 N1 Zn2 134.39(14) . . ?
N1 N1 Zn2 119.16(4) 7_565 . ?
C1 N2 C1 103.6(2) 7_565 . ?
C1 N2 Zn1 127.48(12) 7_565 6_556 ?
C1 N2 Zn1 127.48(12) . 6_556 ?
N1 C1 N2 111.87(18) . . ?
N1 C1 H1A 124.1 . . ?
N2 C1 H1A 124.1 . . ?

loop_
_geom_bond_atom_site_label_1
_geom_bond_atom_site_label_2
_geom_bond_distance
_geom_bond_site_symmetry_2
_geom_bond_publ_flag
Zn1 O4 1.938(2) 5_756 ?
Zn1 N2 1.971(2) 6_656 ?
Zn1 O1 1.983(2) . ?
Zn1 O2 2.2589(15) 7_565 ?
Zn1 O2 2.2589(15) . ?
Zn1 Zn2 3.1157(3) . ?
Zn1 Zn2 3.1158(3) 3_656 ?
Zn2 O1 2.0544(13) 5_656 ?
Zn2 O1 2.0544(13) . ?
Zn2 N1 2.0791(17) . ?
Zn2 N1 2.0792(17) 5_656 ?
Zn2 O2 2.2448(15) . ?
Zn2 O2 2.2448(15) 5_656 ?
Zn2 Zn1 3.1158(3) 5_656 ?
S1 O3 1.453(2) . ?
S1 O4 1.486(2) . ?
S1 O2 1.4918(15) . ?
S1 O2 1.4919(15) 7 ?
O1 Zn2 2.0544(13) 3_656 ?
O1 H1 0.73(5) . ?
O4 Zn1 1.938(2) 5_756 ?
N1 C1 1.319(3) . ?
N1 N1 1.380(3) 7_565 ?
N2 C1 1.350(3) 7_565 ?
N2 C1 1.350(2) . ?
N2 Zn1 1.971(2) 6_556 ?
C1 H1A 0.9500 . ?

loop_
_geom_torsion_atom_site_label_1
_geom_torsion_atom_site_label_2
_geom_torsion_atom_site_label_3
_geom_torsion_atom_site_label_4
_geom_torsion
_geom_torsion_site_symmetry_1
_geom_torsion_site_symmetry_2
_geom_torsion_site_symmetry_3
_geom_torsion_site_symmetry_4
_geom_torsion_publ_flag
O4 Zn1 Zn2 O1 -105.14(10) 5_756 . . 5_656 ?
N2 Zn1 Zn2 O1 31.13(10) 6_656 . . 5_656 ?
O1 Zn1 Zn2 O1 180.0 . . . 5_656 ?
O2 Zn1 Zn2 O1 135.04(10) 7_565 . . 5_656 ?
O2 Zn1 Zn2 O1 -33.07(10) . . . 5_656 ?
Zn2 Zn1 Zn2 O1 140.24(9) 3_656 . . 5_656 ?
O4 Zn1 Zn2 O1 74.86(10) 5_756 . . . ?
N2 Zn1 Zn2 O1 -148.87(10) 6_656 . . . ?
O2 Zn1 Zn2 O1 -44.96(10) 7_565 . . . ?
O2 Zn1 Zn2 O1 146.93(10) . . . . ?
Zn2 Zn1 Zn2 O1 -39.77(9) 3_656 . . . ?
O4 Zn1 Zn2 N1 -176.85(7) 5_756 . . . ?
N2 Zn1 Zn2 N1 -40.57(7) 6_656 . . . ?
O1 Zn1 Zn2 N1 108.29(10) . . . . ?
O2 Zn1 Zn2 N1 63.33(6) 7_565 . . . ?
O2 Zn1 Zn2 N1 -104.77(7) . . . . ?
Zn2 Zn1 Zn2 N1 68.53(5) 3_656 . . . ?
O4 Zn1 Zn2 N1 3.15(7) 5_756 . . 5_656 ?
N2 Zn1 Zn2 N1 139.43(7) 6_656 . . 5_656 ?
O1 Zn1 Zn2 N1 -71.71(10) . . . 5_656 ?
O2 Zn1 Zn2 N1 -116.67(6) 7_565 . . 5_656 ?
O2 Zn1 Zn2 N1 75.23(7) . . . 5_656 ?
Zn2 Zn1 Zn2 N1 -111.47(5) 3_656 . . 5_656 ?
O4 Zn1 Zn2 O2 -72.07(7) 5_756 . . . ?
N2 Zn1 Zn2 O2 64.20(7) 6_656 . . . ?
O1 Zn1 Zn2 O2 -146.93(10) . . . . ?
O2 Zn1 Zn2 O2 168.10(9) 7_565 . . . ?
Zn2 Zn1 Zn2 O2 173.30(5) 3_656 . . . ?
O4 Zn1 Zn2 O2 107.92(7) 5_756 . . 5_656 ?
N2 Zn1 Zn2 O2 -115.80(7) 6_656 . . 5_656 ?
O1 Zn1 Zn2 O2 33.07(10) . . . 5_656 ?
O2 Zn1 Zn2 O2 -11.90(9) 7_565 . . 5_656 ?
O2 Zn1 Zn2 O2 180.0 . . . 5_656 ?
Zn2 Zn1 Zn2 O2 -6.70(5) 3_656 . . 5_656 ?
O4 Zn1 Zn2 Zn1 157(52) 5_756 . . 5_656 ?
N2 Zn1 Zn2 Zn1 -66(52) 6_656 . . 5_656 ?
O1 Zn1 Zn2 Zn1 83(52) . . . 5_656 ?
O2 Zn1 Zn2 Zn1 38(52) 7_565 . . 5_656 ?
O2 Zn1 Zn2 Zn1 -130(52) . . . 5_656 ?
Zn2 Zn1 Zn2 Zn1 43(52) 3_656 . . 5_656 ?
O4 Zn1 O1 Zn2 122.39(7) 5_756 . . 3_656 ?
N2 Zn1 O1 Zn2 -57.61(7) 6_656 . . 3_656 ?
O2 Zn1 O1 Zn2 23.36(7) 7_565 . . 3_656 ?
O2 Zn1 O1 Zn2 -138.59(8) . . . 3_656 ?
Zn2 Zn1 O1 Zn2 -115.22(13) . . . 3_656 ?
O4 Zn1 O1 Zn2 -122.39(7) 5_756 . . . ?
N2 Zn1 O1 Zn2 57.61(7) 6_656 . . . ?
O2 Zn1 O1 Zn2 138.59(8) 7_565 . . . ?
O2 Zn1 O1 Zn2 -23.36(7) . . . . ?
Zn2 Zn1 O1 Zn2 115.22(13) 3_656 . . . ?
O1 Zn2 O1 Zn1 115(17) 5_656 . . . ?
N1 Zn2 O1 Zn1 -62.50(8) . . . . ?
N1 Zn2 O1 Zn1 117.50(8) 5_656 . . . ?
O2 Zn2 O1 Zn1 23.60(7) . . . . ?
O2 Zn2 O1 Zn1 -156.40(7) 5_656 . . . ?
Zn1 Zn2 O1 Zn1 180.0 5_656 . . . ?
O1 Zn2 O1 Zn2 -138(17) 5_656 . . 3_656 ?
N1 Zn2 O1 Zn2 44.23(10) . . . 3_656 ?
N1 Zn2 O1 Zn2 -135.77(10) 5_656 . . 3_656 ?
O2 Zn2 O1 Zn2 130.33(10) . . . 3_656 ?
O2 Zn2 O1 Zn2 -49.67(10) 5_656 . . 3_656 ?
Zn1 Zn2 O1 Zn2 106.73(13) . . . 3_656 ?
Zn1 Zn2 O1 Zn2 -73.27(13) 5_656 . . 3_656 ?
O3 S1 O2 Zn2 178.91(11) . . . . ?
O4 S1 O2 Zn2 -57.98(13) . . . . ?
O2 S1 O2 Zn2 58.31(15) 7 . . . ?
O3 S1 O2 Zn1 -55.05(14) . . . . ?
O4 S1 O2 Zn1 68.07(13) . . . . ?
O2 S1 O2 Zn1 -175.65(3) 7 . . . ?
O1 Zn2 O2 S1 -57.40(12) 5_656 . . . ?
O1 Zn2 O2 S1 122.60(12) . . . . ?
N1 Zn2 O2 S1 -152.86(11) . . . . ?
N1 Zn2 O2 S1 27.14(11) 5_656 . . . ?
O2 Zn2 O2 S1 24(5) 5_656 . . . ?
Zn1 Zn2 O2 S1 142.80(13) . . . . ?
Zn1 Zn2 O2 S1 -37.20(13) 5_656 . . . ?
O1 Zn2 O2 Zn1 159.80(7) 5_656 . . . ?
O1 Zn2 O2 Zn1 -20.20(7) . . . . ?
N1 Zn2 O2 Zn1 64.33(6) . . . . ?
N1 Zn2 O2 Zn1 -115.67(6) 5_656 . . . ?
O2 Zn2 O2 Zn1 -119(5) 5_656 . . . ?
Zn1 Zn2 O2 Zn1 180.0 5_656 . . . ?
O4 Zn1 O2 S1 -14.17(13) 5_756 . . . ?
N2 Zn1 O2 S1 94.18(13) 6_656 . . . ?
O1 Zn1 O2 S1 -118.56(13) . . . . ?
O2 Zn1 O2 S1 -167.43(8) 7_565 . . . ?
Zn2 Zn1 O2 S1 -139.45(13) . . . . ?
Zn2 Zn1 O2 S1 -146.06(10) 3_656 . . . ?
O4 Zn1 O2 Zn2 125.28(7) 5_756 . . . ?
N2 Zn1 O2 Zn2 -126.37(8) 6_656 . . . ?
O1 Zn1 O2 Zn2 20.89(7) . . . . ?
O2 Zn1 O2 Zn2 -28.0(2) 7_565 . . . ?
Zn2 Zn1 O2 Zn2 -6.61(5) 3_656 . . . ?
O3 S1 O4 Zn1 0.0 . . . 5_756 ?
O2 S1 O4 Zn1 -122.38(7) . . . 5_756 ?
O2 S1 O4 Zn1 122.37(7) 7 . . 5_756 ?
O1 Zn2 N1 C1 -30.9(2) 5_656 . . . ?
O1 Zn2 N1 C1 149.1(2) . . . . ?
N1 Zn2 N1 C1 -145(3) 5_656 . . . ?
O2 Zn2 N1 C1 67.8(2) . . . . ?
O2 Zn2 N1 C1 -112.2(2) 5_656 . . . ?
Zn1 Zn2 N1 C1 112.5(2) . . . . ?
Zn1 Zn2 N1 C1 -67.5(2) 5_656 . . . ?
O1 Zn2 N1 N1 153.47(6) 5_656 . . 7_565 ?
O1 Zn2 N1 N1 -26.53(6) . . . 7_565 ?
N1 Zn2 N1 N1 39(3) 5_656 . . 7_565 ?
O2 Zn2 N1 N1 -107.83(5) . . . 7_565 ?
O2 Zn2 N1 N1 72.17(5) 5_656 . . 7_565 ?
Zn1 Zn2 N1 N1 -63.17(2) . . . 7_565 ?
Zn1 Zn2 N1 N1 116.83(2) 5_656 . . 7_565 ?
N1 N1 C1 N2 0.0(2) 7_565 . . . ?
Zn2 N1 C1 N2 -176.02(17) . . . . ?
C1 N2 C1 N1 0.0(3) 7_565 . . . ?
Zn1 N2 C1 N1 166.82(17) 6_556 . . . ?
